data_2106811
loop_
_publ_author_name
'Abrahams, S. C.'
'Bernstein, J. L.'

_publ_section_title
;
 Measurement of the Structure of Piezoelectric Ba S4 (H2 O)
;
_journal_issue 11
_journal_name_full 'Acta Crystallographica B (24,1968-38,1982)'
_journal_page_first 2365
_journal_page_last 2370
_journal_paper_doi 10.1107/S0567740869005711
_journal_volume 25
_journal_year 1969
_chemical_formula_sum 'Ba H2 O S4'
_chemical_name_systematic 'Ba S4 (H2 O)'
_space_group_IT_number 18
_symmetry_space_group_name_Hall 'P 2 2ab'
_symmetry_space_group_name_H-M 'P 21 21 2'
_cell_angle_alpha 90
_cell_angle_beta 90
_cell_angle_gamma 90
_cell_formula_units_Z 4
_cell_length_a 9.691
_cell_length_b 8.017
_cell_length_c 7.828
_cell_volume 608.179
_citation_journal_id_ASTM ACBCAR
_cod_data_source_file Abrahams_ACBCAR_1969_1146.cif
_cod_data_source_block H2Ba1O1S4
_cod_original_cell_volume 608.1788
_cod_original_formula_sum 'H2 Ba1 O1 S4'
_cod_database_code 2106811

loop_
_symmetry_equiv_pos_as_xyz
x,y,z
-x,-y,z
x+1/2,-y+1/2,-z
-x+1/2,y+1/2,-z

loop_
_atom_site_label
_atom_site_type_symbol
_atom_site_fract_x
_atom_site_fract_y
_atom_site_fract_z
_atom_site_occupancy
_atom_site_U_iso_or_equiv
_atom_site_attached_hydrogens
S1 S 0.1036 0.4703 0.6329 1 0.0 0
O2 O-2 0 0.5 0.0557 1 0.0 2
O1 O-2 0 0 0.4471 1 0.0 2
S3 S 0.3291 0.3635 0.9408 1 0.0 0
S2 S 0.3167 0.1063 0.569 1 0.0 0
Ba1 Ba+2 0.11997 0.25025 0.24855 1 0.0 0
S4 S 0.4678 0.3774 0.1429 1 0.0 0
